data_7215082
loop_
_publ_author_name
'Garc\'ia-\'Alvarez, Joaqu\'in'
'D\'iez, Josefina'
'Vidal, Cristian'

_publ_section_title
;
 Pd(ii)-catalyzed cycloisomerisation of \g-alkynoic acids and one-pot
 tandem cycloisomerisation/CuAAC reactions in water
;
_journal_issue 11
_journal_name_full 'Green Chemistry'
_journal_page_first 3190
_journal_paper_doi 10.1039/c2gc36176k
_journal_volume 14
_journal_year 2012
_chemical_compound_source synthesis
_chemical_formula_moiety 'C17 H17 N3 O4'
_chemical_formula_sum 'C17 H17 N3 O4'
_chemical_formula_weight 327.34
_chemical_name_systematic
;
?
;
_space_group_IT_number 14
_symmetry_cell_setting monoclinic
_symmetry_Int_Tables_number 14
_symmetry_space_group_name_Hall '-P 2yn'
_symmetry_space_group_name_H-M 'P 1 21/n 1'
_atom_sites_solution_hydrogens geom
_atom_sites_solution_primary direct
_atom_sites_solution_secondary difmap
_audit_creation_method SHELXL-97
_cell_angle_alpha 90.00
_cell_angle_beta 96.479(1)
_cell_angle_gamma 90.00
_cell_formula_units_Z 4
_cell_length_a 11.6784(2)
_cell_length_b 5.6853(1)
_cell_length_c 23.4754(3)
_cell_measurement_reflns_used 6338
_cell_measurement_temperature 110(2)
_cell_measurement_theta_max 74.3176
_cell_measurement_theta_min 3.7869
_cell_volume 1548.70(4)
_computing_cell_refinement
;
CrysAlisPro, Agilent Technologies,
Version 1.171.35.19 (release 27-10-2011 CrysAlis171 .NET)
(compiled Oct 27 2011,15:02:11)
;
_computing_data_collection
;
CrysAlisPro, Agilent Technologies,
Version 1.171.35.19 (release 27-10-2011 CrysAlis171 .NET)
(compiled Oct 27 2011,15:02:11)
;
_computing_data_reduction
;
CrysAlisPro, Agilent Technologies,
Version 1.171.35.19 (release 27-10-2011 CrysAlis171 .NET)
(compiled Oct 27 2011,15:02:11)
;
_computing_molecular_graphics 'PLATON (Spek, 2007)'
_computing_publication_material 'WinGX publication routines (Farrugia, 1999)'
_computing_structure_refinement 'SHELXL-97 (Sheldrick, 1997)'
_computing_structure_solution 'SIR-92 (Altomare, 1994)'
_diffrn_ambient_temperature 110(2)
_diffrn_detector_area_resol_mean 8.2640
_diffrn_measured_fraction_theta_full 0.974
_diffrn_measured_fraction_theta_max 0.974
_diffrn_measurement_device
;
165 mm Onyx CCD detector in \k-geometry diffractometer
;
_diffrn_measurement_device_type 'Xcalibur, Onyx, Nova'
_diffrn_measurement_method '\f and \w scans'
_diffrn_radiation_monochromator graphite
_diffrn_radiation_source 'Nova (Cu) X-ray Source'
_diffrn_radiation_type CuK\a
_diffrn_radiation_wavelength 1.54184
_diffrn_reflns_av_R_equivalents 0.0487
_diffrn_reflns_av_sigmaI/netI 0.0346
_diffrn_reflns_limit_h_max 13
_diffrn_reflns_limit_h_min -14
_diffrn_reflns_limit_k_max 6
_diffrn_reflns_limit_k_min -6
_diffrn_reflns_limit_l_max 23
_diffrn_reflns_limit_l_min -29
_diffrn_reflns_number 10719
_diffrn_reflns_theta_full 74.48
_diffrn_reflns_theta_max 74.48
_diffrn_reflns_theta_min 3.79
_exptl_absorpt_coefficient_mu 0.846
_exptl_absorpt_correction_T_max 1.00000
_exptl_absorpt_correction_T_min 0.82139
_exptl_absorpt_correction_type multi-scan
_exptl_absorpt_process_details
;
CrysAlisPro, Agilent Technologies,
Version 1.171.35.19 (release 27-10-2011 CrysAlis171 .NET)
(compiled Oct 27 2011,15:02:11)
Empirical absorption correction using spherical harmonics,
implemented in SCALE3 ABSPACK scaling algorithm.
;
_exptl_crystal_colour colourless
_exptl_crystal_density_diffrn 1.404
_exptl_crystal_density_method 'not measured'
_exptl_crystal_description prism
_exptl_crystal_F_000 688
_exptl_crystal_size_max 0.146
_exptl_crystal_size_mid 0.078
_exptl_crystal_size_min 0.062
_refine_diff_density_max 0.180
_refine_diff_density_min -0.292
_refine_diff_density_rms 0.055
_refine_ls_extinction_method none
_refine_ls_goodness_of_fit_ref 1.045
_refine_ls_hydrogen_treatment constr
_refine_ls_matrix_type full
_refine_ls_number_parameters 218
_refine_ls_number_reflns 3079
_refine_ls_number_restraints 0
_refine_ls_restrained_S_all 1.045
_refine_ls_R_factor_all 0.0460
_refine_ls_R_factor_gt 0.0389
_refine_ls_shift/su_max 0.001
_refine_ls_shift/su_mean 0.000
_refine_ls_structure_factor_coef Fsqd
_refine_ls_weighting_details 'calc w=1/[\s^2^(Fo^2^)+(0.0545P)^2^+0.3672P] where P=(Fo^2^+2Fc^2^)/3'
_refine_ls_weighting_scheme calc
_refine_ls_wR_factor_gt 0.0984
_refine_ls_wR_factor_ref 0.1055
_reflns_number_gt 2636
_reflns_number_total 3079
_reflns_threshold_expression >2\s(I)
_cod_data_source_file c2gc36176k.txt
_cod_data_source_block 9b
_cod_original_sg_symbol_H-M 'P 21/n'
_cod_database_code 7215082

loop_
_symmetry_equiv_pos_as_xyz
'x, y, z'
'-x+1/2, y+1/2, -z+1/2'
'-x, -y, -z'
'x-1/2, -y-1/2, z-1/2'

loop_
_atom_site_label
_atom_site_type_symbol
_atom_site_fract_x
_atom_site_fract_y
_atom_site_fract_z
_atom_site_U_iso_or_equiv
_atom_site_adp_type
_atom_site_occupancy
_atom_site_symmetry_multiplicity
_atom_site_calc_flag
_atom_site_refinement_flags
C1 C 0.58814(13) 0.2204(3) 0.53133(6) 0.0267(3) Uani 1 1 d .
H1A H 0.6038 0.3623 0.5141 0.032 Uiso 1 1 calc R
H1B H 0.6119 0.0795 0.5163 0.032 Uiso 1 1 calc R
C2 C 0.53249(12) 0.2189(2) 0.57679(6) 0.0219(3) Uani 1 1 d .
C3 C 0.49676(12) 0.0204(2) 0.61318(6) 0.0212(3) Uani 1 1 d .
H3A H 0.5557 -0.1004 0.6180 0.025 Uiso 1 1 calc R
H3B H 0.4250 -0.0495 0.5964 0.025 Uiso 1 1 calc R
C4 C 0.48194(12) 0.1408(2) 0.67067(5) 0.0207(3) Uani 1 1 d .
C5 C 0.46608(12) 0.3989(2) 0.65319(6) 0.0217(3) Uani 1 1 d .
C6 C 0.37665(12) 0.0622(2) 0.69864(6) 0.0215(3) Uani 1 1 d .
C7 C 0.17573(13) 0.0023(3) 0.68321(7) 0.0295(3) Uani 1 1 d .
H7A H 0.1791 -0.1618 0.6930 0.044 Uiso 1 1 calc R
H7B H 0.1117 0.0299 0.6546 0.044 Uiso 1 1 calc R
H7C H 0.1662 0.0933 0.7168 0.044 Uiso 1 1 calc R
C8 C 0.59033(12) 0.1199(3) 0.71490(6) 0.0236(3) Uani 1 1 d .
H8A H 0.5829 0.2273 0.7464 0.028 Uiso 1 1 calc R
H8B H 0.5947 -0.0385 0.7303 0.028 Uiso 1 1 calc R
C9 C 0.69932(12) 0.1736(2) 0.68977(5) 0.0220(3) Uani 1 1 d .
C10 C 0.74438(12) 0.3839(2) 0.67427(6) 0.0223(3) Uani 1 1 d .
H10 H 0.7150 0.5338 0.6790 0.027 Uiso 1 1 calc R
C11 C 0.91515(12) 0.4794(3) 0.62087(6) 0.0250(3) Uani 1 1 d .
H11A H 0.9940 0.4234 0.6274 0.030 Uiso 1 1 calc R
H11B H 0.9130 0.6377 0.6361 0.030 Uiso 1 1 calc R
C12 C 0.87644(12) 0.4833(2) 0.55716(6) 0.0233(3) Uani 1 1 d .
C13 C 0.81648(12) 0.6759(3) 0.53220(6) 0.0263(3) Uani 1 1 d .
H13 H 0.8007 0.8039 0.5547 0.032 Uiso 1 1 calc R
C14 C 0.78006(13) 0.6773(3) 0.47365(6) 0.0286(3) Uani 1 1 d .
H14 H 0.7406 0.8069 0.4572 0.034 Uiso 1 1 calc R
C15 C 0.80224(13) 0.4870(3) 0.43973(6) 0.0293(3) Uani 1 1 d .
H15 H 0.7774 0.4880 0.4007 0.035 Uiso 1 1 calc R
C16 C 0.86190(13) 0.2947(3) 0.46458(6) 0.0296(3) Uani 1 1 d .
H16 H 0.8771 0.1662 0.4421 0.035 Uiso 1 1 calc R
C17 C 0.89894(13) 0.2936(3) 0.52292(6) 0.0266(3) Uani 1 1 d .
H17 H 0.9392 0.1646 0.5392 0.032 Uiso 1 1 calc R
N1 N 0.76998(11) -0.0017(2) 0.67509(5) 0.0258(3) Uani 1 1 d .
N2 N 0.85633(11) 0.0922(2) 0.65116(5) 0.0262(3) Uani 1 1 d .
N3 N 0.84049(10) 0.3260(2) 0.65070(5) 0.0225(3) Uani 1 1 d .
O1 O 0.43543(10) 0.55782(18) 0.68103(4) 0.0305(3) Uani 1 1 d .
O3 O 0.37848(9) 0.00733(18) 0.74816(4) 0.0270(2) Uani 1 1 d .
O2 O 0.49641(9) 0.43218(16) 0.59958(4) 0.0232(2) Uani 1 1 d .
O4 O 0.28186(8) 0.07078(18) 0.66095(4) 0.0254(2) Uani 1 1 d .

loop_
_atom_site_aniso_label
_atom_site_aniso_U_11
_atom_site_aniso_U_22
_atom_site_aniso_U_33
_atom_site_aniso_U_23
_atom_site_aniso_U_13
_atom_site_aniso_U_12
C1 0.0304(7) 0.0288(8) 0.0215(6) -0.0005(5) 0.0049(5) -0.0048(6)
C2 0.0243(7) 0.0215(7) 0.0192(6) -0.0005(5) -0.0005(5) -0.0009(5)
C3 0.0245(7) 0.0204(7) 0.0189(6) -0.0007(5) 0.0030(5) -0.0011(5)
C4 0.0248(7) 0.0190(7) 0.0184(6) 0.0008(5) 0.0027(5) -0.0005(5)
C5 0.0248(7) 0.0206(7) 0.0196(6) 0.0007(5) 0.0022(5) -0.0014(5)
C6 0.0289(7) 0.0156(6) 0.0203(6) -0.0011(5) 0.0048(5) 0.0004(5)
C7 0.0281(7) 0.0326(8) 0.0291(7) -0.0022(6) 0.0091(6) -0.0051(6)
C8 0.0284(7) 0.0246(7) 0.0174(6) 0.0018(5) 0.0012(5) -0.0005(5)
C9 0.0253(7) 0.0228(7) 0.0169(6) 0.0002(5) -0.0022(5) 0.0010(5)
C10 0.0244(7) 0.0226(7) 0.0195(6) -0.0010(5) 0.0001(5) 0.0015(5)
C11 0.0236(7) 0.0255(7) 0.0259(7) 0.0014(5) 0.0024(5) -0.0033(5)
C12 0.0202(6) 0.0252(7) 0.0249(7) 0.0020(5) 0.0035(5) -0.0036(5)
C13 0.0252(7) 0.0240(7) 0.0298(7) -0.0003(6) 0.0036(6) -0.0007(5)
C14 0.0260(7) 0.0294(8) 0.0301(7) 0.0064(6) 0.0013(6) 0.0009(6)
C15 0.0276(7) 0.0368(8) 0.0233(7) 0.0020(6) 0.0016(6) -0.0046(6)
C16 0.0326(8) 0.0296(8) 0.0278(7) -0.0044(6) 0.0089(6) -0.0028(6)
C17 0.0269(7) 0.0243(7) 0.0292(7) 0.0037(6) 0.0051(6) 0.0010(5)
N1 0.0300(6) 0.0229(6) 0.0244(6) 0.0019(5) 0.0033(5) 0.0012(5)
N2 0.0291(6) 0.0225(6) 0.0274(6) 0.0029(5) 0.0042(5) 0.0026(5)
N3 0.0246(6) 0.0215(6) 0.0206(5) 0.0002(4) -0.0001(4) -0.0002(5)
O1 0.0438(6) 0.0197(5) 0.0299(5) -0.0020(4) 0.0120(5) 0.0015(4)
O3 0.0364(6) 0.0262(5) 0.0191(5) 0.0017(4) 0.0065(4) -0.0004(4)
O2 0.0307(5) 0.0193(5) 0.0201(5) 0.0022(4) 0.0049(4) 0.0002(4)
O4 0.0236(5) 0.0298(5) 0.0235(5) 0.0037(4) 0.0051(4) -0.0015(4)

loop_
_atom_type_symbol
_atom_type_description
_atom_type_scat_dispersion_real
_atom_type_scat_dispersion_imag
_atom_type_scat_source
C C 0.0181 0.0091 'International Tables Vol C Tables 4.2.6.8 and 6.1.1.4'
H H 0.0000 0.0000 'International Tables Vol C Tables 4.2.6.8 and 6.1.1.4'
N N 0.0311 0.0180 'International Tables Vol C Tables 4.2.6.8 and 6.1.1.4'
O O 0.0492 0.0322 'International Tables Vol C Tables 4.2.6.8 and 6.1.1.4'

loop_
_geom_angle_atom_site_label_1
_geom_angle_atom_site_label_2
_geom_angle_atom_site_label_3
_geom_angle
C2 C1 H1A 120.0
C2 C1 H1B 120.0
H1A C1 H1B 120.0
C1 C2 O2 120.03(13)
C1 C2 C3 131.52(13)
O2 C2 C3 108.44(11)
C2 C3 C4 103.32(11)
C2 C3 H3A 111.1
C4 C3 H3A 111.1
C2 C3 H3B 111.1
C4 C3 H3B 111.1
H3A C3 H3B 109.1
C6 C4 C5 108.52(11)
C6 C4 C3 115.01(11)
C5 C4 C3 102.33(10)
C6 C4 C8 109.07(11)
C5 C4 C8 108.58(11)
C3 C4 C8 112.91(11)
O1 C5 O2 121.86(12)
O1 C5 C4 127.88(12)
O2 C5 C4 110.22(11)
O3 C6 O4 124.91(13)
O3 C6 C4 124.44(13)
O4 C6 C4 110.61(11)
O4 C7 H7A 109.5
O4 C7 H7B 109.5
H7A C7 H7B 109.5
O4 C7 H7C 109.5
H7A C7 H7C 109.5
H7B C7 H7C 109.5
C9 C8 C4 112.83(11)
C9 C8 H8A 109.0
C4 C8 H8A 109.0
C9 C8 H8B 109.0
C4 C8 H8B 109.0
H8A C8 H8B 107.8
N1 C9 C10 108.00(12)
N1 C9 C8 121.19(12)
C10 C9 C8 130.70(13)
N3 C10 C9 104.95(12)
N3 C10 H10 127.5
C9 C10 H10 127.5
N3 C11 C12 110.69(11)
N3 C11 H11A 109.5
C12 C11 H11A 109.5
N3 C11 H11B 109.5
C12 C11 H11B 109.5
H11A C11 H11B 108.1
C17 C12 C13 119.10(13)
C17 C12 C11 120.42(13)
C13 C12 C11 120.47(13)
C14 C13 C12 120.19(14)
C14 C13 H13 119.9
C12 C13 H13 119.9
C15 C14 C13 120.47(14)
C15 C14 H14 119.8
C13 C14 H14 119.8
C14 C15 C16 119.40(14)
C14 C15 H15 120.3
C16 C15 H15 120.3
C15 C16 C17 120.21(14)
C15 C16 H16 119.9
C17 C16 H16 119.9
C12 C17 C16 120.63(14)
C12 C17 H17 119.7
C16 C17 H17 119.7
N2 N1 C9 108.96(12)
N1 N2 N3 107.02(12)
N2 N3 C10 111.06(12)
N2 N3 C11 120.28(12)
C10 N3 C11 128.22(12)
C5 O2 C2 110.63(10)
C6 O4 C7 115.38(11)

loop_
_geom_bond_atom_site_label_1
_geom_bond_atom_site_label_2
_geom_bond_distance
C1 C2 1.311(2)
C1 H1A 0.9300
C1 H1B 0.9300
C2 O2 1.4091(17)
C2 C3 1.5024(18)
C3 C4 1.5403(18)
C3 H3A 0.9700
C3 H3B 0.9700
C4 C6 1.5247(19)
C4 C5 1.5295(19)
C4 C8 1.5486(19)
C5 O1 1.1934(18)
C5 O2 1.3585(16)
C6 O3 1.2016(17)
C6 O4 1.3377(17)
C7 O4 1.4516(17)
C7 H7A 0.9600
C7 H7B 0.9600
C7 H7C 0.9600
C8 C9 1.4935(19)
C8 H8A 0.9700
C8 H8B 0.9700
C9 N1 1.3628(18)
C9 C10 1.372(2)
C10 N3 1.3472(18)
C10 H10 0.9300
C11 N3 1.4660(18)
C11 C12 1.513(2)
C11 H11A 0.9700
C11 H11B 0.9700
C12 C17 1.388(2)
C12 C13 1.393(2)
C13 C14 1.392(2)
C13 H13 0.9300
C14 C15 1.385(2)
C14 H14 0.9300
C15 C16 1.389(2)
C15 H15 0.9300
C16 C17 1.389(2)
C16 H16 0.9300
C17 H17 0.9300
N1 N2 1.3212(18)
N2 N3 1.3418(17)

loop_
_geom_torsion_atom_site_label_1
_geom_torsion_atom_site_label_2
_geom_torsion_atom_site_label_3
_geom_torsion_atom_site_label_4
_geom_torsion
C1 C2 C3 C4 157.46(15)
O2 C2 C3 C4 -21.99(14)
C2 C3 C4 C6 138.13(12)
C2 C3 C4 C5 20.70(13)
C2 C3 C4 C8 -95.81(13)
C6 C4 C5 O1 46.48(19)
C3 C4 C5 O1 168.46(14)
C8 C4 C5 O1 -71.95(18)
C6 C4 C5 O2 -135.73(11)
C3 C4 C5 O2 -13.75(14)
C8 C4 C5 O2 105.84(12)
C5 C4 C6 O3 -113.96(15)
C3 C4 C6 O3 132.16(14)
C8 C4 C6 O3 4.15(19)
C5 C4 C6 O4 63.92(14)
C3 C4 C6 O4 -49.96(15)
C8 C4 C6 O4 -177.97(11)
C6 C4 C8 C9 175.02(11)
C5 C4 C8 C9 -66.90(15)
C3 C4 C8 C9 45.84(16)
C4 C8 C9 N1 -101.56(15)
C4 C8 C9 C10 74.33(18)
N1 C9 C10 N3 0.14(14)
C8 C9 C10 N3 -176.16(13)
N3 C11 C12 C17 -75.44(16)
N3 C11 C12 C13 103.75(15)
C17 C12 C13 C14 -0.1(2)
C11 C12 C13 C14 -179.33(13)
C12 C13 C14 C15 0.5(2)
C13 C14 C15 C16 -0.4(2)
C14 C15 C16 C17 0.0(2)
C13 C12 C17 C16 -0.3(2)
C11 C12 C17 C16 178.92(13)
C15 C16 C17 C12 0.4(2)
C10 C9 N1 N2 -0.11(15)
C8 C9 N1 N2 176.62(11)
C9 N1 N2 N3 0.02(15)
N1 N2 N3 C10 0.07(15)
N1 N2 N3 C11 -173.03(11)
C9 C10 N3 N2 -0.14(15)
C9 C10 N3 C11 172.28(12)
C12 C11 N3 N2 80.71(15)
C12 C11 N3 C10 -91.09(16)
O1 C5 O2 C2 178.18(13)
C4 C5 O2 C2 0.23(15)
C1 C2 O2 C5 -165.36(13)
C3 C2 O2 C5 14.16(14)
O3 C6 O4 C7 -1.4(2)
C4 C6 O4 C7 -179.25(11)
